data_7000426
loop_
_publ_author_name
'Spencer, John'
'Mendham, Andrew P.'
'Kotha, Arun K.'
'Richardson, Simon C. W.'
'Hillard, Elizabeth A.'
'Jaouen, G\'erard'
'Male, Louise'
'Hursthouse, Michael B.'

_publ_section_title
;
 Structural and biological investigation of ferrocene-substituted
 3-methylidene-1,3-dihydro-2H-indol-2-ones
;
_journal_issue 6
_journal_name_full 'Dalton Transactions'
_journal_page_first 918
_journal_page_last 921
_journal_paper_doi 10.1039/b816249b
_journal_year 2009
_chemical_formula_moiety 'C19 H15 Fe N O'
_chemical_formula_sum 'C19 H15 Fe N O'
_chemical_formula_weight 329.17
_chemical_name_common (E)-3-Ferrocenylmethylidene-1,3-dihydro-2H-indol-2-one
_chemical_name_systematic
;
(E)-3-Ferrocenylmethylidene-1,3-dihydro-2H-indol-2-one
;
_space_group_IT_number 2
_symmetry_cell_setting triclinic
_symmetry_space_group_name_Hall '-P 1'
_symmetry_space_group_name_H-M 'P -1'
_atom_sites_solution_hydrogens geom
_atom_sites_solution_primary direct
_atom_sites_solution_secondary difmap
_audit_creation_method SHELXL-97
_cell_angle_alpha 73.8463(13)
_cell_angle_beta 85.2798(15)
_cell_angle_gamma 86.0675(13)
_cell_formula_units_Z 4
_cell_length_a 5.93060(10)
_cell_length_b 13.5489(4)
_cell_length_c 19.0452(5)
_cell_measurement_reflns_used 19855
_cell_measurement_temperature 120(2)
_cell_measurement_theta_max 27.48
_cell_measurement_theta_min 2.91
_cell_volume 1463.27(6)
_computing_cell_refinement 'DENZO (Otwinowski & Minor, 1997) & COLLECT (Hooft, R.W.W., 1998)'
_computing_data_collection 'COLLECT (Hooft, R.W.W., 1998)'
_computing_data_reduction 'DENZO (Otwinowski & Minor, 1997) & COLLECT (Hooft, R.W.W., 1998)'
_computing_molecular_graphics
;
ORTEP3 for Windows (Farrugia, (1997) &
Mercury (Macrae, C. F., Edgington, P. R., McCabe, P., Pidcock, E.,
Shields, G. P., Taylor, R., Towler, M. and van de Streek, J., 2006
;
_computing_publication_material 'WinGX (Farrugia, 1999)'
_computing_structure_refinement 'SHELXL-97 (Sheldrick, 1997)'
_computing_structure_solution
;
Sir2004 (Burla, M.C., Caliandro, R., Camalli, M., Carrozzini, B.,
Cascarano, G., De Caro, L., Giacovazzo, C., Polidori, G. & Spagna, R.,
2004)
;
_diffrn_ambient_temperature 120(2)
_diffrn_detector_area_resol_mean 9.091
_diffrn_measured_fraction_theta_full 0.998
_diffrn_measured_fraction_theta_max 0.998
_diffrn_measurement_device_type 'Bruker-Nonius Roper CCD camera on \k-goniostat'
_diffrn_measurement_method '\f & \w scans'
_diffrn_radiation_monochromator graphite
_diffrn_radiation_source 'Bruker-Nonius FR591 rotating anode'
_diffrn_radiation_type MoK\a
_diffrn_radiation_wavelength 0.71073
_diffrn_reflns_av_R_equivalents 0.0522
_diffrn_reflns_av_sigmaI/netI 0.0473
_diffrn_reflns_limit_h_max 7
_diffrn_reflns_limit_h_min -7
_diffrn_reflns_limit_k_max 17
_diffrn_reflns_limit_k_min -17
_diffrn_reflns_limit_l_max 24
_diffrn_reflns_limit_l_min -24
_diffrn_reflns_number 30617
_diffrn_reflns_theta_full 27.48
_diffrn_reflns_theta_max 27.48
_diffrn_reflns_theta_min 3.02
_exptl_absorpt_coefficient_mu 1.031
_exptl_absorpt_correction_T_max 0.9040
_exptl_absorpt_correction_T_min 0.6714
_exptl_absorpt_correction_type multi-scan
_exptl_absorpt_process_details 'SADABS 2007/2 (Sheldrick, G.M., 2007)'
_exptl_crystal_colour Red
_exptl_crystal_density_diffrn 1.494
_exptl_crystal_density_method 'not measured'
_exptl_crystal_description Slab
_exptl_crystal_F_000 680
_exptl_crystal_size_max 0.42
_exptl_crystal_size_mid 0.30
_exptl_crystal_size_min 0.10
_refine_diff_density_max 0.441
_refine_diff_density_min -0.579
_refine_diff_density_rms 0.111
_refine_ls_extinction_method none
_refine_ls_goodness_of_fit_ref 1.044
_refine_ls_hydrogen_treatment constr
_refine_ls_matrix_type full
_refine_ls_number_parameters 397
_refine_ls_number_reflns 6708
_refine_ls_number_restraints 0
_refine_ls_restrained_S_all 1.044
_refine_ls_R_factor_all 0.0575
_refine_ls_R_factor_gt 0.0380
_refine_ls_shift/su_max 0.001
_refine_ls_shift/su_mean 0.000
_refine_ls_structure_factor_coef Fsqd
_refine_ls_weighting_details 'calc w=1/[\s^2^(Fo^2^)+(0.0470P)^2^+0.7880P] where P=(Fo^2^+2Fc^2^)/3'
_refine_ls_weighting_scheme calc
_refine_ls_wR_factor_gt 0.0910
_refine_ls_wR_factor_ref 0.0997
_reflns_number_gt 5216
_reflns_number_total 6708
_reflns_threshold_expression >2sigma(I)
_cod_data_source_file b816249b.txt
_cod_data_source_block (E)-3
_cod_depositor_comments
;
The following automatic conversions were performed:
'_symmetry_cell_setting' value 'Triclinic' changed to 'triclinic'
according to '/home/saulius/struct/CIF-dictionaries/cif_core.dic'
dictionary named 'cif_core.dic' version 2.4.1 from
2010-06-29.

'_exptl_absorpt_correction_type' value 'Multi-scan' changed
to 'multi-scan' according to
'/home/saulius/struct/CIF-dictionaries/cif_core.dic' dictionary named
'cif_core.dic' version 2.4.1 from 2010-06-29.

Automatic conversion script
Id: cif_fix_enum 1527 2010-12-29 10:47:43Z saulius 
;
_cod_database_code 7000426

loop_
_symmetry_equiv_pos_as_xyz
'x, y, z'
'-x, -y, -z'

loop_
_atom_site_label
_atom_site_type_symbol
_atom_site_fract_x
_atom_site_fract_y
_atom_site_fract_z
_atom_site_U_iso_or_equiv
_atom_site_adp_type
_atom_site_occupancy
_atom_site_symmetry_multiplicity
_atom_site_calc_flag
_atom_site_refinement_flags
_atom_site_disorder_assembly
_atom_site_disorder_group
C1 C 0.9169(4) 0.19495(17) 0.19069(11) 0.0171(4) Uani 1 1 d . . .
C2 C 1.1355(4) 0.18121(17) 0.22020(12) 0.0187(5) Uani 1 1 d . . .
H2 H 1.2603 0.1403 0.2074 0.022 Uiso 1 1 calc R . .
C3 C 1.1325(4) 0.23971(17) 0.27203(12) 0.0208(5) Uani 1 1 d . . .
H3 H 1.2559 0.2452 0.2993 0.025 Uiso 1 1 calc R . .
C4 C 0.9142(4) 0.28823(17) 0.27598(12) 0.0214(5) Uani 1 1 d . . .
H4 H 0.8663 0.3317 0.3064 0.026 Uiso 1 1 calc R . .
C5 C 0.7789(4) 0.26081(16) 0.22663(12) 0.0186(5) Uani 1 1 d . . .
H5 H 0.6249 0.2821 0.2187 0.022 Uiso 1 1 calc R . .
C6 C 0.7640(4) -0.01111(19) 0.32140(13) 0.0276(5) Uani 1 1 d . . .
H6 H 0.7277 -0.0428 0.2854 0.033 Uiso 1 1 calc R . .
C7 C 0.9775(4) -0.01920(18) 0.35213(13) 0.0254(5) Uani 1 1 d . . .
H7 H 1.1091 -0.0567 0.3400 0.030 Uiso 1 1 calc R . .
C8 C 0.9585(4) 0.03858(19) 0.40387(12) 0.0258(5) Uani 1 1 d . . .
H8 H 1.0755 0.0463 0.4329 0.031 Uiso 1 1 calc R . .
C9 C 0.7346(4) 0.0831(2) 0.40509(13) 0.0303(6) Uani 1 1 d . . .
H9 H 0.6756 0.1259 0.4349 0.036 Uiso 1 1 calc R . .
C10 C 0.6153(4) 0.0523(2) 0.35384(14) 0.0315(6) Uani 1 1 d . . .
H10 H 0.4620 0.0710 0.3431 0.038 Uiso 1 1 calc R . .
C11 C 0.8514(4) 0.13941(17) 0.14120(11) 0.0167(4) Uani 1 1 d . . .
H11 H 0.9428 0.0792 0.1407 0.020 Uiso 1 1 calc R . .
C12 C 0.6809(4) 0.15984(16) 0.09581(11) 0.0157(4) Uani 1 1 d . . .
C13 C 0.6293(4) 0.08062(17) 0.05868(12) 0.0179(5) Uani 1 1 d . . .
C14 C 0.3615(4) 0.21196(16) 0.03035(11) 0.0161(4) Uani 1 1 d . . .
C15 C 0.5111(4) 0.24408(16) 0.07321(11) 0.0162(4) Uani 1 1 d . . .
C16 C 0.4791(4) 0.34325(17) 0.08117(12) 0.0222(5) Uani 1 1 d . . .
H16 H 0.5810 0.3685 0.1073 0.027 Uiso 1 1 calc R . .
C17 C 0.2961(4) 0.40461(19) 0.05029(14) 0.0287(6) Uani 1 1 d . . .
H17 H 0.2726 0.4721 0.0560 0.034 Uiso 1 1 calc R . .
C18 C 0.1462(4) 0.36952(19) 0.01115(13) 0.0272(5) Uani 1 1 d . . .
H18 H 0.0201 0.4126 -0.0083 0.033 Uiso 1 1 calc R . .
C19 C 0.1787(4) 0.27189(17) 0.00010(12) 0.0210(5) Uani 1 1 d . . .
H19 H 0.0786 0.2478 -0.0272 0.025 Uiso 1 1 calc R . .
N1 N 0.4345(3) 0.11402(14) 0.02427(10) 0.0180(4) Uani 1 1 d . . .
H1 H 0.3638 0.0786 0.0012 0.022 Uiso 1 1 calc R . .
O1 O 0.7387(3) -0.00037(12) 0.05932(9) 0.0228(4) Uani 1 1 d . . .
Fe1 Fe 0.89200(5) 0.13142(2) 0.301951(16) 0.01602(9) Uani 1 1 d . . .
C101 C 0.4615(4) 0.57816(16) 0.24520(11) 0.0169(4) Uani 1 1 d . . .
C102 C 0.5290(4) 0.62505(17) 0.16904(12) 0.0200(5) Uani 1 1 d . . .
H102 H 0.6734 0.6509 0.1506 0.024 Uiso 1 1 calc R . .
C103 C 0.3430(4) 0.62587(18) 0.12659(12) 0.0218(5) Uani 1 1 d . . .
H103 H 0.3419 0.6514 0.0748 0.026 Uiso 1 1 calc R . .
C104 C 0.1585(4) 0.58195(17) 0.17495(12) 0.0210(5) Uani 1 1 d . . .
H104 H 0.0129 0.5729 0.1610 0.025 Uiso 1 1 calc R . .
C105 C 0.2292(4) 0.55378(17) 0.24803(12) 0.0191(5) Uani 1 1 d . . .
H105 H 0.1378 0.5240 0.2911 0.023 Uiso 1 1 calc R . .
C106 C 0.3212(4) 0.81248(18) 0.25695(13) 0.0250(5) Uani 1 1 d . . .
H106 H 0.4322 0.8049 0.2915 0.030 Uiso 1 1 calc R . .
C107 C 0.3528(4) 0.85858(17) 0.18037(13) 0.0240(5) Uani 1 1 d . . .
H107 H 0.4881 0.8870 0.1548 0.029 Uiso 1 1 calc R . .
C108 C 0.1458(4) 0.85468(18) 0.14871(14) 0.0263(5) Uani 1 1 d . . .
H108 H 0.1186 0.8799 0.0982 0.032 Uiso 1 1 calc R . .
C109 C -0.0133(4) 0.80634(18) 0.20586(14) 0.0266(5) Uani 1 1 d . . .
H109 H -0.1657 0.7940 0.2002 0.032 Uiso 1 1 calc R . .
C110 C 0.0956(4) 0.77951(18) 0.27316(14) 0.0266(5) Uani 1 1 d . . .
H110 H 0.0295 0.7458 0.3202 0.032 Uiso 1 1 calc R . .
C111 C 0.6095(4) 0.56860(17) 0.30400(12) 0.0168(4) Uani 1 1 d . . .
H111 H 0.7235 0.6176 0.2931 0.020 Uiso 1 1 calc R . .
C112 C 0.6130(4) 0.50196(16) 0.37147(12) 0.0163(4) Uani 1 1 d . . .
C113 C 0.7925(4) 0.51185(17) 0.42029(12) 0.0180(5) Uani 1 1 d . . .
C114 C 0.5970(4) 0.37033(17) 0.47918(12) 0.0182(5) Uani 1 1 d . . .
C115 C 0.4918(4) 0.41027(17) 0.41275(12) 0.0175(4) Uani 1 1 d . . .
C116 C 0.3126(4) 0.35818(18) 0.39970(13) 0.0227(5) Uani 1 1 d . . .
H116 H 0.2381 0.3830 0.3554 0.027 Uiso 1 1 calc R . .
C117 C 0.2427(4) 0.26940(18) 0.45191(13) 0.0256(5) Uani 1 1 d . . .
H117 H 0.1195 0.2342 0.4430 0.031 Uiso 1 1 calc R . .
C118 C 0.3502(4) 0.23161(19) 0.51662(14) 0.0273(5) Uani 1 1 d . . .
H118 H 0.2999 0.1710 0.5515 0.033 Uiso 1 1 calc R . .
C119 C 0.5326(4) 0.28210(19) 0.53096(13) 0.0255(5) Uani 1 1 d . . .
H119 H 0.6089 0.2563 0.5748 0.031 Uiso 1 1 calc R . .
N101 N 0.7730(3) 0.43299(14) 0.48206(10) 0.0199(4) Uani 1 1 d . . .
H101 H 0.8594 0.4224 0.5191 0.024 Uiso 1 1 calc R . .
O101 O 0.9342(3) 0.57857(12) 0.40657(8) 0.0234(4) Uani 1 1 d . . .
Fe11 Fe 0.26330(5) 0.70791(2) 0.201825(16) 0.01685(9) Uani 1 1 d . . .

loop_
_atom_site_aniso_label
_atom_site_aniso_U_11
_atom_site_aniso_U_22
_atom_site_aniso_U_33
_atom_site_aniso_U_23
_atom_site_aniso_U_13
_atom_site_aniso_U_12
C1 0.0192(11) 0.0191(11) 0.0140(10) -0.0056(9) -0.0018(9) -0.0032(9)
C2 0.0182(11) 0.0215(11) 0.0165(11) -0.0048(9) -0.0017(9) -0.0037(9)
C3 0.0233(12) 0.0237(12) 0.0170(11) -0.0059(9) -0.0041(9) -0.0081(10)
C4 0.0294(13) 0.0193(11) 0.0185(11) -0.0090(9) -0.0045(10) -0.0023(10)
C5 0.0203(11) 0.0168(11) 0.0187(11) -0.0044(9) -0.0040(9) -0.0005(9)
C6 0.0370(14) 0.0222(12) 0.0228(12) -0.0018(10) -0.0050(11) -0.0103(11)
C7 0.0296(13) 0.0205(12) 0.0231(12) -0.0021(10) 0.0007(10) 0.0000(10)
C8 0.0310(13) 0.0283(13) 0.0158(11) -0.0012(10) -0.0048(10) -0.0028(10)
C9 0.0350(14) 0.0304(14) 0.0211(12) -0.0032(11) 0.0087(11) 0.0004(11)
C10 0.0202(12) 0.0339(14) 0.0319(14) 0.0059(11) -0.0025(11) -0.0049(11)
C11 0.0192(11) 0.0174(11) 0.0143(10) -0.0055(9) -0.0007(8) -0.0027(9)
C12 0.0199(11) 0.0155(10) 0.0124(10) -0.0047(8) -0.0005(8) -0.0041(9)
C13 0.0215(11) 0.0179(11) 0.0148(10) -0.0042(9) -0.0035(9) -0.0031(9)
C14 0.0193(11) 0.0152(11) 0.0138(10) -0.0039(9) -0.0005(8) -0.0031(9)
C15 0.0200(11) 0.0172(11) 0.0113(10) -0.0027(8) -0.0016(8) -0.0030(9)
C16 0.0295(13) 0.0185(11) 0.0206(12) -0.0066(9) -0.0068(10) -0.0033(10)
C17 0.0409(15) 0.0187(12) 0.0297(13) -0.0108(10) -0.0134(11) 0.0076(11)
C18 0.0300(13) 0.0230(12) 0.0280(13) -0.0054(10) -0.0118(11) 0.0091(10)
C19 0.0230(12) 0.0203(12) 0.0206(11) -0.0060(9) -0.0048(9) -0.0004(9)
N1 0.0192(9) 0.0172(9) 0.0207(10) -0.0085(8) -0.0078(8) 0.0001(7)
O1 0.0266(9) 0.0194(8) 0.0263(9) -0.0118(7) -0.0105(7) 0.0042(7)
Fe1 0.01701(17) 0.01825(17) 0.01351(16) -0.00505(13) -0.00187(12) -0.00177(12)
C101 0.0188(11) 0.0171(11) 0.0155(11) -0.0050(9) -0.0060(9) 0.0015(9)
C102 0.0198(11) 0.0224(12) 0.0179(11) -0.0065(9) -0.0009(9) 0.0018(9)
C103 0.0261(12) 0.0245(12) 0.0153(11) -0.0062(9) -0.0043(9) 0.0011(10)
C104 0.0194(11) 0.0219(12) 0.0245(12) -0.0093(10) -0.0090(9) 0.0021(9)
C105 0.0195(11) 0.0184(11) 0.0186(11) -0.0041(9) -0.0006(9) -0.0011(9)
C106 0.0303(13) 0.0204(12) 0.0270(13) -0.0102(10) -0.0048(10) -0.0014(10)
C107 0.0260(12) 0.0178(11) 0.0262(12) -0.0029(10) -0.0005(10) -0.0023(10)
C108 0.0307(13) 0.0184(12) 0.0271(13) -0.0013(10) -0.0096(10) 0.0055(10)
C109 0.0185(12) 0.0219(12) 0.0400(15) -0.0100(11) -0.0045(10) 0.0044(10)
C110 0.0350(14) 0.0196(12) 0.0256(13) -0.0088(10) 0.0051(11) -0.0006(10)
C111 0.0159(10) 0.0176(11) 0.0176(11) -0.0055(9) -0.0017(8) -0.0018(9)
C112 0.0164(10) 0.0178(11) 0.0168(11) -0.0079(9) -0.0031(8) 0.0010(9)
C113 0.0172(11) 0.0223(12) 0.0155(11) -0.0067(9) -0.0024(9) 0.0012(9)
C114 0.0191(11) 0.0210(11) 0.0155(11) -0.0065(9) -0.0017(9) 0.0001(9)
C115 0.0195(11) 0.0179(11) 0.0161(11) -0.0071(9) -0.0009(9) 0.0008(9)
C116 0.0274(12) 0.0211(12) 0.0212(12) -0.0065(10) -0.0076(10) -0.0006(10)
C117 0.0274(13) 0.0218(12) 0.0294(13) -0.0087(10) -0.0042(10) -0.0048(10)
C118 0.0334(14) 0.0205(12) 0.0259(13) -0.0030(10) 0.0012(11) -0.0055(10)
C119 0.0313(13) 0.0266(13) 0.0188(12) -0.0054(10) -0.0053(10) -0.0016(10)
N101 0.0211(10) 0.0237(10) 0.0148(9) -0.0035(8) -0.0056(8) -0.0025(8)
O101 0.0230(8) 0.0281(9) 0.0182(8) -0.0024(7) -0.0057(7) -0.0073(7)
Fe11 0.01713(17) 0.01748(17) 0.01583(17) -0.00393(13) -0.00378(12) 0.00047(12)

loop_
_atom_type_symbol
_atom_type_description
_atom_type_scat_dispersion_real
_atom_type_scat_dispersion_imag
_atom_type_scat_source
C C 0.0033 0.0016 'International Tables Vol C Tables 4.2.6.8 and 6.1.1.4'
H H 0.0000 0.0000 'International Tables Vol C Tables 4.2.6.8 and 6.1.1.4'
N N 0.0061 0.0033 'International Tables Vol C Tables 4.2.6.8 and 6.1.1.4'
O O 0.0106 0.0060 'International Tables Vol C Tables 4.2.6.8 and 6.1.1.4'
Fe Fe 0.3463 0.8444 'International Tables Vol C Tables 4.2.6.8 and 6.1.1.4'

loop_
_geom_angle_atom_site_label_1
_geom_angle_atom_site_label_2
_geom_angle_atom_site_label_3
_geom_angle
_geom_angle_site_symmetry_1
_geom_angle_site_symmetry_3
_geom_angle_publ_flag
C2 C1 C5 107.24(18) . . ?
C2 C1 C11 123.3(2) . . ?
C5 C1 C11 129.0(2) . . ?
C2 C1 Fe1 68.89(12) . . ?
C5 C1 Fe1 69.14(12) . . ?
C11 C1 Fe1 121.11(15) . . ?
C3 C2 C1 107.98(19) . . ?
C3 C2 Fe1 70.08(12) . . ?
C1 C2 Fe1 69.98(12) . . ?
C3 C2 H2 126.0 . . ?
C1 C2 H2 126.0 . . ?
Fe1 C2 H2 125.5 . . ?
C4 C3 C2 108.45(19) . . ?
C4 C3 Fe1 69.97(13) . . ?
C2 C3 Fe1 69.06(12) . . ?
C4 C3 H3 125.8 . . ?
C2 C3 H3 125.8 . . ?
Fe1 C3 H3 126.8 . . ?
C3 C4 C5 108.38(19) . . ?
C3 C4 Fe1 69.61(13) . . ?
C5 C4 Fe1 69.32(13) . . ?
C3 C4 H4 125.8 . . ?
C5 C4 H4 125.8 . . ?
Fe1 C4 H4 126.8 . . ?
C4 C5 C1 107.9(2) . . ?
C4 C5 Fe1 70.05(13) . . ?
C1 C5 Fe1 69.59(12) . . ?
C4 C5 H5 126.0 . . ?
C1 C5 H5 126.0 . . ?
Fe1 C5 H5 125.9 . . ?
C10 C6 C7 108.1(2) . . ?
C10 C6 Fe1 69.86(14) . . ?
C7 C6 Fe1 69.56(13) . . ?
C10 C6 H6 126.0 . . ?
C7 C6 H6 126.0 . . ?
Fe1 C6 H6 126.2 . . ?
C8 C7 C6 107.7(2) . . ?
C8 C7 Fe1 70.00(14) . . ?
C6 C7 Fe1 69.78(14) . . ?
C8 C7 H7 126.1 . . ?
C6 C7 H7 126.1 . . ?
Fe1 C7 H7 125.7 . . ?
C7 C8 C9 108.3(2) . . ?
C7 C8 Fe1 69.67(13) . . ?
C9 C8 Fe1 69.92(14) . . ?
C7 C8 H8 125.8 . . ?
C9 C8 H8 125.8 . . ?
Fe1 C8 H8 126.1 . . ?
C10 C9 C8 107.7(2) . . ?
C10 C9 Fe1 69.60(14) . . ?
C8 C9 Fe1 69.56(13) . . ?
C10 C9 H9 126.2 . . ?
C8 C9 H9 126.2 . . ?
Fe1 C9 H9 126.3 . . ?
C6 C10 C9 108.2(2) . . ?
C6 C10 Fe1 69.78(14) . . ?
C9 C10 Fe1 70.01(14) . . ?
C6 C10 H10 125.9 . . ?
C9 C10 H10 125.9 . . ?
Fe1 C10 H10 125.9 . . ?
C12 C11 C1 130.1(2) . . ?
C12 C11 H11 115.0 . . ?
C1 C11 H11 115.0 . . ?
C11 C12 C15 135.49(19) . . ?
C11 C12 C13 118.88(19) . . ?
C15 C12 C13 105.56(17) . . ?
O1 C13 N1 125.7(2) . . ?
O1 C13 C12 127.3(2) . . ?
N1 C13 C12 107.01(18) . . ?
C19 C14 N1 127.9(2) . . ?
C19 C14 C15 123.0(2) . . ?
N1 C14 C15 109.11(18) . . ?
C16 C15 C14 118.4(2) . . ?
C16 C15 C12 134.7(2) . . ?
C14 C15 C12 106.81(18) . . ?
C17 C16 C15 118.9(2) . . ?
C17 C16 H16 120.5 . . ?
C15 C16 H16 120.5 . . ?
C16 C17 C18 121.5(2) . . ?
C16 C17 H17 119.3 . . ?
C18 C17 H17 119.3 . . ?
C17 C18 C19 120.8(2) . . ?
C17 C18 H18 119.6 . . ?
C19 C18 H18 119.6 . . ?
C14 C19 C18 117.3(2) . . ?
C14 C19 H19 121.4 . . ?
C18 C19 H19 121.4 . . ?
C13 N1 C14 111.24(17) . . ?
C13 N1 H1 124.4 . . ?
C14 N1 H1 124.4 . . ?
C2 Fe1 C5 69.22(9) . . ?
C2 Fe1 C7 106.73(9) . . ?
C5 Fe1 C7 161.44(9) . . ?
C2 Fe1 C6 121.10(10) . . ?
C5 Fe1 C6 124.78(9) . . ?
C7 Fe1 C6 40.66(10) . . ?
C2 Fe1 C3 40.86(8) . . ?
C5 Fe1 C3 68.48(9) . . ?
C7 Fe1 C3 121.04(10) . . ?
C6 Fe1 C3 156.66(10) . . ?
C2 Fe1 C10 156.81(10) . . ?
C5 Fe1 C10 107.99(10) . . ?
C7 Fe1 C10 68.19(10) . . ?
C6 Fe1 C10 40.36(10) . . ?
C3 Fe1 C10 161.31(10) . . ?
C2 Fe1 C1 41.13(8) . . ?
C5 Fe1 C1 41.27(8) . . ?
C7 Fe1 C1 123.94(9) . . ?
C6 Fe1 C1 107.45(9) . . ?
C3 Fe1 C1 68.74(8) . . ?
C10 Fe1 C1 121.56(10) . . ?
C2 Fe1 C8 123.73(9) . . ?
C5 Fe1 C8 156.84(9) . . ?
C7 Fe1 C8 40.34(9) . . ?
C6 Fe1 C8 67.91(10) . . ?
C3 Fe1 C8 107.61(9) . . ?
C10 Fe1 C8 67.98(10) . . ?
C1 Fe1 C8 160.60(9) . . ?
C2 Fe1 C4 68.67(9) . . ?
C5 Fe1 C4 40.63(9) . . ?
C7 Fe1 C4 156.38(10) . . ?
C6 Fe1 C4 161.62(10) . . ?
C3 Fe1 C4 40.42(9) . . ?
C10 Fe1 C4 125.10(10) . . ?
C1 Fe1 C4 68.76(9) . . ?
C8 Fe1 C4 121.63(9) . . ?
C2 Fe1 C9 160.76(10) . . ?
C5 Fe1 C9 121.57(10) . . ?
C7 Fe1 C9 68.13(10) . . ?
C6 Fe1 C9 67.92(10) . . ?
C3 Fe1 C9 124.55(10) . . ?
C10 Fe1 C9 40.39(11) . . ?
C1 Fe1 C9 157.11(10) . . ?
C8 Fe1 C9 40.52(10) . . ?
C4 Fe1 C9 108.16(10) . . ?
C105 C101 C102 106.84(19) . . ?
C105 C101 C111 130.2(2) . . ?
C102 C101 C111 122.79(19) . . ?
C105 C101 Fe11 69.19(12) . . ?
C102 C101 Fe11 68.31(12) . . ?
C111 C101 Fe11 123.79(15) . . ?
C103 C102 C101 108.4(2) . . ?
C103 C102 Fe11 70.56(13) . . ?
C101 C102 Fe11 70.19(12) . . ?
C103 C102 H102 125.8 . . ?
C101 C102 H102 125.8 . . ?
Fe11 C102 H102 125.0 . . ?
C102 C103 C104 108.1(2) . . ?
C102 C103 Fe11 68.79(12) . . ?
C104 C103 Fe11 70.08(13) . . ?
C102 C103 H103 126.0 . . ?
C104 C103 H103 126.0 . . ?
Fe11 C103 H103 126.8 . . ?
C103 C104 C105 108.4(2) . . ?
C103 C104 Fe11 69.52(13) . . ?
C105 C104 Fe11 69.09(12) . . ?
C103 C104 H104 125.8 . . ?
C105 C104 H104 125.8 . . ?
Fe11 C104 H104 127.2 . . ?
C104 C105 C101 108.21(19) . . ?
C104 C105 Fe11 70.23(13) . . ?
C101 C105 Fe11 69.92(12) . . ?
C104 C105 H105 125.9 . . ?
C101 C105 H105 125.9 . . ?
Fe11 C105 H105 125.5 . . ?
C107 C106 C110 108.6(2) . . ?
C107 C106 Fe11 70.56(13) . . ?
C110 C106 Fe11 69.38(13) . . ?
C107 C106 H106 125.7 . . ?
C110 C106 H106 125.7 . . ?
Fe11 C106 H106 125.9 . . ?
C106 C107 C108 107.8(2) . . ?
C106 C107 Fe11 69.01(13) . . ?
C108 C107 Fe11 69.92(13) . . ?
C106 C107 H107 126.1 . . ?
C108 C107 H107 126.1 . . ?
Fe11 C107 H107 126.5 . . ?
C107 C108 C109 108.0(2) . . ?
C107 C108 Fe11 69.82(13) . . ?
C109 C108 Fe11 69.27(13) . . ?
C107 C108 H108 126.0 . . ?
C109 C108 H108 126.0 . . ?
Fe11 C108 H108 126.5 . . ?
C108 C109 C110 108.2(2) . . ?
C108 C109 Fe11 70.32(13) . . ?
C110 C109 Fe11 69.06(13) . . ?
C108 C109 H109 125.9 . . ?
C110 C109 H109 125.9 . . ?
Fe11 C109 H109 126.3 . . ?
C106 C110 C109 107.4(2) . . ?
C106 C110 Fe11 69.85(13) . . ?
C109 C110 Fe11 70.11(13) . . ?
C106 C110 H110 126.3 . . ?
C109 C110 H110 126.3 . . ?
Fe11 C110 H110 125.3 . . ?
C112 C111 C101 131.0(2) . . ?
C112 C111 H111 114.5 . . ?
C101 C111 H111 114.5 . . ?
C111 C112 C115 136.6(2) . . ?
C111 C112 C113 118.1(2) . . ?
C115 C112 C113 105.08(18) . . ?
O101 C113 N101 125.9(2) . . ?
O101 C113 C112 126.7(2) . . ?
N101 C113 C112 107.41(19) . . ?
C119 C114 N101 127.3(2) . . ?
C119 C114 C115 123.2(2) . . ?
N101 C114 C115 109.51(19) . . ?
C116 C115 C114 118.0(2) . . ?
C116 C115 C112 135.1(2) . . ?
C114 C115 C112 106.90(18) . . ?
C115 C116 C117 119.7(2) . . ?
C115 C116 H116 120.2 . . ?
C117 C116 H116 120.2 . . ?
C118 C117 C116 121.0(2) . . ?
C118 C117 H117 119.5 . . ?
C116 C117 H117 119.5 . . ?
C117 C118 C119 120.5(2) . . ?
C117 C118 H118 119.7 . . ?
C119 C118 H118 119.7 . . ?
C114 C119 C118 117.5(2) . . ?
C114 C119 H119 121.2 . . ?
C118 C119 H119 121.2 . . ?
C113 N101 C114 111.10(18) . . ?
C113 N101 H101 124.5 . . ?
C114 N101 H101 124.5 . . ?
C102 Fe11 C110 153.09(10) . . ?
C102 Fe11 C106 119.35(10) . . ?
C110 Fe11 C106 40.77(10) . . ?
C102 Fe11 C105 69.14(9) . . ?
C110 Fe11 C105 105.96(9) . . ?
C106 Fe11 C105 125.51(9) . . ?
C102 Fe11 C109 164.90(10) . . ?
C110 Fe11 C109 40.83(10) . . ?
C106 Fe11 C109 68.19(10) . . ?
C105 Fe11 C109 118.56(9) . . ?
C102 Fe11 C103 40.65(9) . . ?
C110 Fe11 C103 164.09(10) . . ?
C106 Fe11 C103 154.42(10) . . ?
C105 Fe11 C103 68.62(9) . . ?
C109 Fe11 C103 127.38(10) . . ?
C102 Fe11 C101 41.50(9) . . ?
C110 Fe11 C101 117.47(9) . . ?
C106 Fe11 C101 106.74(9) . . ?
C105 Fe11 C101 40.88(8) . . ?
C109 Fe11 C101 152.45(10) . . ?
C103 Fe11 C101 68.91(9) . . ?
C102 Fe11 C104 68.37(9) . . ?
C110 Fe11 C104 126.00(10) . . ?
C106 Fe11 C104 163.42(10) . . ?
C105 Fe11 C104 40.68(9) . . ?
C109 Fe11 C104 108.22(9) . . ?
C103 Fe11 C104 40.40(9) . . ?
C101 Fe11 C104 68.51(8) . . ?
C102 Fe11 C107 108.47(10) . . ?
C110 Fe11 C107 68.43(10) . . ?
C106 Fe11 C107 40.43(9) . . ?
C105 Fe11 C107 163.62(9) . . ?
C109 Fe11 C107 67.97(10) . . ?
C103 Fe11 C107 120.84(9) . . ?
C101 Fe11 C107 126.71(9) . . ?
C104 Fe11 C107 154.86(9) . . ?
C102 Fe11 C108 127.54(10) . . ?
C110 Fe11 C108 68.42(10) . . ?
C106 Fe11 C108 67.92(10) . . ?
C105 Fe11 C108 153.70(10) . . ?
C109 Fe11 C108 40.41(10) . . ?
C103 Fe11 C108 109.41(10) . . ?
C101 Fe11 C108 164.90(10) . . ?
C104 Fe11 C108 120.61(9) . . ?
C107 Fe11 C108 40.26(10) . . ?

loop_
_geom_bond_atom_site_label_1
_geom_bond_atom_site_label_2
_geom_bond_distance
_geom_bond_site_symmetry_2
_geom_bond_publ_flag
C1 C2 1.435(3) . ?
C1 C5 1.443(3) . ?
C1 C11 1.449(3) . ?
C1 Fe1 2.050(2) . ?
C2 C3 1.426(3) . ?
C2 Fe1 2.036(2) . ?
C2 H2 0.9500 . ?
C3 C4 1.417(3) . ?
C3 Fe1 2.049(2) . ?
C3 H3 0.9500 . ?
C4 C5 1.423(3) . ?
C4 Fe1 2.054(2) . ?
C4 H4 0.9500 . ?
C5 Fe1 2.044(2) . ?
C5 H5 0.9500 . ?
C6 C10 1.414(4) . ?
C6 C7 1.423(3) . ?
C6 Fe1 2.049(2) . ?
C6 H6 0.9500 . ?
C7 C8 1.412(3) . ?
C7 Fe1 2.046(2) . ?
C7 H7 0.9500 . ?
C8 C9 1.422(4) . ?
C8 Fe1 2.051(2) . ?
C8 H8 0.9500 . ?
C9 C10 1.417(4) . ?
C9 Fe1 2.055(2) . ?
C9 H9 0.9500 . ?
C10 Fe1 2.050(2) . ?
C10 H10 0.9500 . ?
C11 C12 1.349(3) . ?
C11 H11 0.9500 . ?
C12 C15 1.464(3) . ?
C12 C13 1.500(3) . ?
C13 O1 1.234(3) . ?
C13 N1 1.362(3) . ?
C14 C19 1.374(3) . ?
C14 N1 1.400(3) . ?
C14 C15 1.419(3) . ?
C15 C16 1.392(3) . ?
C16 C17 1.387(3) . ?
C16 H16 0.9500 . ?
C17 C18 1.391(3) . ?
C17 H17 0.9500 . ?
C18 C19 1.395(3) . ?
C18 H18 0.9500 . ?
C19 H19 0.9500 . ?
N1 H1 0.8800 . ?
C101 C105 1.432(3) . ?
C101 C102 1.447(3) . ?
C101 C111 1.452(3) . ?
C101 Fe11 2.055(2) . ?
C102 C103 1.418(3) . ?
C102 Fe11 2.030(2) . ?
C102 H102 0.9500 . ?
C103 C104 1.420(3) . ?
C103 Fe11 2.053(2) . ?
C103 H103 0.9500 . ?
C104 C105 1.427(3) . ?
C104 Fe11 2.060(2) . ?
C104 H104 0.9500 . ?
C105 Fe11 2.045(2) . ?
C105 H105 0.9500 . ?
C106 C107 1.420(3) . ?
C106 C110 1.422(3) . ?
C106 Fe11 2.045(2) . ?
C106 H106 0.9500 . ?
C107 C108 1.422(3) . ?
C107 Fe11 2.065(2) . ?
C107 H107 0.9500 . ?
C108 C109 1.423(4) . ?
C108 Fe11 2.066(2) . ?
C108 H108 0.9500 . ?
C109 C110 1.427(3) . ?
C109 Fe11 2.052(2) . ?
C109 H109 0.9500 . ?
C110 Fe11 2.038(2) . ?
C110 H110 0.9500 . ?
C111 C112 1.350(3) . ?
C111 H111 0.9500 . ?
C112 C115 1.471(3) . ?
C112 C113 1.506(3) . ?
C113 O101 1.236(3) . ?
C113 N101 1.354(3) . ?
C114 C119 1.375(3) . ?
C114 N101 1.404(3) . ?
C114 C115 1.409(3) . ?
C115 C116 1.391(3) . ?
C116 C117 1.394(3) . ?
C116 H116 0.9500 . ?
C117 C118 1.386(3) . ?
C117 H117 0.9500 . ?
C118 C119 1.403(3) . ?
C118 H118 0.9500 . ?
C119 H119 0.9500 . ?
N101 H101 0.8800 . ?

loop_
_geom_hbond_atom_site_label_D
_geom_hbond_atom_site_label_H
_geom_hbond_atom_site_label_A
_geom_hbond_distance_DH
_geom_hbond_distance_HA
_geom_hbond_distance_DA
_geom_hbond_angle_DHA
_geom_hbond_site_symmetry_A
N1 H1 O1 0.88 1.92 2.795(2) 169.5 2_655
N101 H101 O101 0.88 1.94 2.815(2) 170.7 2_766
